data_4317196
loop_
_publ_author_name
'Luis A. Ramos'
'Sonia E. Ulic'
'Rosana M. Romano'
'Mauricio F. Erben'
'Christian W. Lehmann'
'Eduard Bernhardt'
'Helmut Beckers'
'Helge Willner'
'Carlos O. Della V\'edova'

_publ_section_title
;
 Vibrational Spectra, Crystal Structures, Constitutional and Rotational
 Isomerism of FC(O)SCN and FC(O)NCS
;
_journal_name_full 'Inorganic Chemistry'
_journal_page_first 11142
_journal_page_last 11157
_journal_paper_doi 10.1021/ic101741e
_journal_volume 49
_journal_year 2010
_chemical_formula_sum 'C2 F N O S'
_chemical_formula_weight 105.09
_chemical_name_systematic
;
 ?
;
_space_group_IT_number 62
_symmetry_cell_setting orthorhombic
_symmetry_space_group_name_Hall '-P 2ac 2n'
_symmetry_space_group_name_H-M 'P n m a'
_atom_sites_solution_hydrogens geom
_atom_sites_solution_primary direct
_atom_sites_solution_secondary difmap
_audit_creation_method SHELXL-97
_cell_angle_alpha 90.00
_cell_angle_beta 90.00
_cell_angle_gamma 90.00
_cell_formula_units_Z 4
_cell_length_a 11.407(3)
_cell_length_b 5.7551(19)
_cell_length_c 5.9750(19)
_cell_measurement_temperature 293(2)
_cell_volume 392.2(2)
_computing_structure_refinement 'SHELXL-97 (Sheldrick, 1997)'
_diffrn_ambient_temperature 293(2)
_diffrn_measured_fraction_theta_full 0.995
_diffrn_measured_fraction_theta_max 0.931
_diffrn_radiation_monochromator graphite
_diffrn_radiation_source 'fine-focus sealed tube'
_diffrn_radiation_type MoK\a
_diffrn_radiation_wavelength 0.71073
_diffrn_reflns_av_R_equivalents 0.0122
_diffrn_reflns_av_sigmaI/netI 0.0150
_diffrn_reflns_limit_h_max 14
_diffrn_reflns_limit_h_min -5
_diffrn_reflns_limit_k_max 5
_diffrn_reflns_limit_k_min -7
_diffrn_reflns_limit_l_max 5
_diffrn_reflns_limit_l_min -7
_diffrn_reflns_number 754
_diffrn_reflns_theta_full 26.00
_diffrn_reflns_theta_max 27.35
_diffrn_reflns_theta_min 3.57
_exptl_absorpt_coefficient_mu 0.672
_exptl_absorpt_correction_type none
_exptl_crystal_density_diffrn 1.780
_exptl_crystal_density_method 'not measured'
_exptl_crystal_F_000 208
_refine_diff_density_max 0.634
_refine_diff_density_min -0.490
_refine_diff_density_rms 0.123
_refine_ls_extinction_coef 0.06(2)
_refine_ls_extinction_expression Fc^*^=kFc[1+0.001xFc^2^\l^3^/sin(2\q)]^-1/4^
_refine_ls_extinction_method SHELXL
_refine_ls_goodness_of_fit_ref 1.135
_refine_ls_hydrogen_treatment mixed
_refine_ls_matrix_type full
_refine_ls_number_parameters 38
_refine_ls_number_reflns 458
_refine_ls_number_restraints 0
_refine_ls_restrained_S_all 1.135
_refine_ls_R_factor_all 0.0523
_refine_ls_R_factor_gt 0.0487
_refine_ls_shift/su_max 0.000
_refine_ls_shift/su_mean 0.000
_refine_ls_structure_factor_coef Fsqd
_refine_ls_weighting_details 'calc w=1/[\s^2^(Fo^2^)+(0.1000P)^2^+0.0000P] where P=(Fo^2^+2Fc^2^)/3'
_refine_ls_weighting_scheme calc
_refine_ls_wR_factor_gt 0.1255
_refine_ls_wR_factor_ref 0.1284
_reflns_number_gt 412
_reflns_number_total 458
_reflns_threshold_expression >2sigma(I)
_cod_data_source_file ic101741e_si_001_1.cif
_cod_data_source_block exp_243
_cod_original_cell_volume 392.3(2)
_cod_database_code 4317196

loop_
_symmetry_equiv_pos_as_xyz
'x, y, z'
'-x+1/2, -y, z+1/2'
'x+1/2, -y+1/2, -z+1/2'
'-x, y+1/2, -z'
'-x, -y, -z'
'x-1/2, y, -z-1/2'
'-x-1/2, y-1/2, z-1/2'
'x, -y-1/2, z'

loop_
_atom_site_label
_atom_site_type_symbol
_atom_site_fract_x
_atom_site_fract_y
_atom_site_fract_z
_atom_site_U_iso_or_equiv
_atom_site_adp_type
_atom_site_occupancy
_atom_site_symmetry_multiplicity
_atom_site_calc_flag
_atom_site_refinement_flags
_atom_site_disorder_assembly
_atom_site_disorder_group
N N 0.0684(3) 0.2500 1.1268(4) 0.0310(8) Uani 1 2 d S . .
C1 C 0.0807(3) 0.2500 0.9380(6) 0.0239(8) Uani 1 2 d S . .
S S 0.09237(6) 0.2500 0.65302(13) 0.0246(4) Uani 1 2 d S . .
C2 C 0.2497(3) 0.2500 0.6509(5) 0.0230(7) Uani 1 2 d S . .
F F 0.28316(16) 0.2500 0.4359(3) 0.0325(6) Uani 1 2 d S . .
O O 0.3159(2) 0.2500 0.8020(4) 0.0328(7) Uani 1 2 d S . .

loop_
_atom_site_aniso_label
_atom_site_aniso_U_11
_atom_site_aniso_U_22
_atom_site_aniso_U_33
_atom_site_aniso_U_23
_atom_site_aniso_U_13
_atom_site_aniso_U_12
N 0.0346(14) 0.0302(16) 0.0283(18) 0.000 0.0013(12) 0.000
C1 0.0225(15) 0.0237(15) 0.0255(19) 0.000 -0.0001(12) 0.000
S 0.0186(6) 0.0330(6) 0.0222(6) 0.000 -0.0003(2) 0.000
C2 0.0186(13) 0.0172(13) 0.0333(18) 0.000 0.0022(12) 0.000
F 0.0284(11) 0.0342(10) 0.0349(12) 0.000 0.0077(8) 0.000
O 0.0208(11) 0.0349(14) 0.0425(14) 0.000 -0.0025(10) 0.000

loop_
_atom_type_symbol
_atom_type_description
_atom_type_scat_dispersion_real
_atom_type_scat_dispersion_imag
_atom_type_scat_source
C C 0.0033 0.0016 'International Tables Vol C Tables 4.2.6.8 and 6.1.1.4'
F F 0.0171 0.0103 'International Tables Vol C Tables 4.2.6.8 and 6.1.1.4'
N N 0.0061 0.0033 'International Tables Vol C Tables 4.2.6.8 and 6.1.1.4'
O O 0.0106 0.0060 'International Tables Vol C Tables 4.2.6.8 and 6.1.1.4'
S S 0.1246 0.1234 'International Tables Vol C Tables 4.2.6.8 and 6.1.1.4'

loop_
_geom_angle_atom_site_label_1
_geom_angle_atom_site_label_2
_geom_angle_atom_site_label_3
_geom_angle
_geom_angle_site_symmetry_1
_geom_angle_site_symmetry_3
_geom_angle_publ_flag
N C1 S 177.4(3) . . ?
C1 S C2 94.88(15) . . ?
O C2 F 123.6(3) . . ?
O C2 S 129.5(3) . . ?
F C2 S 106.9(2) . . ?

loop_
_geom_bond_atom_site_label_1
_geom_bond_atom_site_label_2
_geom_bond_distance
_geom_bond_site_symmetry_2
_geom_bond_publ_flag
N C1 1.136(4) . ?
C1 S 1.708(4) . ?
S C2 1.795(3) . ?
C2 O 1.177(4) . ?
C2 F 1.340(3) . ?
